data_1556621
loop_
_publ_author_name
'Strassl, F.'
'Hoffmann, A.'
'Grimm-Lebsanft, B.'
'Rukser, D.'
'Biebl, F.'
'Tran, M.A.'
'Metz, F.'
'Rubhausen, M.'
'Herres-Pawlis, S.'

_publ_section_title
;
 Fluorescent Bis(guanidine) Copper Complexes as Precursors for
 Hydroxylation Catalysis
;
_journal_name_full Inorganics
_journal_page_first 114
_journal_paper_doi 10.3390/inorganics6040114
_journal_volume 6
_journal_year 2018
_chemical_formula_moiety 'C34 H52 Cu2 N12, 2(C F3 O3 S)'
_chemical_formula_sum 'C36 H52 Cu2 F6 N12 O6 S2'
_chemical_formula_weight 1054.10
_space_group_IT_number 2
_space_group_name_Hall '-P 1'
_space_group_name_H-M_alt 'P -1'
_symmetry_cell_setting triclinic
_symmetry_space_group_name_H-M 'P -1'
_atom_sites_solution_hydrogens geom
_atom_sites_solution_primary direct
_atom_sites_solution_secondary difmap
_cell_angle_alpha 112.944(2)
_cell_angle_beta 96.288(2)
_cell_angle_gamma 112.879(2)
_cell_formula_units_Z 2
_cell_length_a 13.8689(18)
_cell_length_b 14.0995(18)
_cell_length_c 14.6916(19)
_cell_measurement_reflns_used 4699
_cell_measurement_temperature 100(2)
_cell_measurement_theta_max 27.85
_cell_measurement_theta_min 2.59
_cell_volume 2319.2(5)
_computing_cell_refinement 'Bruker SAINT'
_computing_data_collection 'Bruker APEX2'
_computing_data_reduction 'Bruker SAINT'
_computing_structure_refinement 'SHELXL-97 (Sheldrick, 1997)'
_computing_structure_solution 'SHELXS-97 (Sheldrick, 1990)'
_diffrn_ambient_temperature 100(2)
_diffrn_measured_fraction_theta_full 0.994
_diffrn_measured_fraction_theta_max 0.994
_diffrn_measurement_device_type 'Bruker APEX CCD'
_diffrn_measurement_method '\w scans'
_diffrn_radiation_monochromator graphite
_diffrn_radiation_source 'fine-focus sealed tube'
_diffrn_radiation_type MoK\a
_diffrn_radiation_wavelength 0.71073
_diffrn_reflns_av_R_equivalents 0.0611
_diffrn_reflns_av_sigmaI/netI 0.0727
_diffrn_reflns_limit_h_max 18
_diffrn_reflns_limit_h_min -18
_diffrn_reflns_limit_k_max 19
_diffrn_reflns_limit_k_min -19
_diffrn_reflns_limit_l_max 19
_diffrn_reflns_limit_l_min -19
_diffrn_reflns_number 33606
_diffrn_reflns_theta_full 28.89
_diffrn_reflns_theta_max 28.89
_diffrn_reflns_theta_min 1.67
_exptl_absorpt_coefficient_mu 1.087
_exptl_absorpt_correction_T_max 0.7803
_exptl_absorpt_correction_T_min 0.7087
_exptl_absorpt_correction_type multi-scan
_exptl_absorpt_process_details 'SADABS-2014/5 - Bruker AXS'
_exptl_crystal_colour brown
_exptl_crystal_density_diffrn 1.509
_exptl_crystal_density_meas ?
_exptl_crystal_density_method 'not measured'
_exptl_crystal_description block
_exptl_crystal_F_000 1088
_exptl_crystal_size_max 0.34
_exptl_crystal_size_mid 0.25
_exptl_crystal_size_min 0.24
_refine_diff_density_max 0.593
_refine_diff_density_min -0.455
_refine_diff_density_rms 0.085
_refine_ls_extinction_method none
_refine_ls_goodness_of_fit_ref 1.010
_refine_ls_hydrogen_treatment constr
_refine_ls_matrix_type full
_refine_ls_number_parameters 585
_refine_ls_number_reflns 12115
_refine_ls_number_restraints 0
_refine_ls_restrained_S_all 1.010
_refine_ls_R_factor_all 0.0610
_refine_ls_R_factor_gt 0.0446
_refine_ls_shift/su_max 0.001
_refine_ls_shift/su_mean 0.000
_refine_ls_structure_factor_coef Fsqd
_refine_ls_weighting_details 'calc w=1/[\s^2^(Fo^2^)+(0.0452P)^2^+0.0000P] where P=(Fo^2^+2Fc^2^)/3'
_refine_ls_weighting_scheme calc
_refine_ls_wR_factor_gt 0.1035
_refine_ls_wR_factor_ref 0.1092
_reflns_number_gt 8955
_reflns_number_total 12115
_reflns_threshold_expression >2sigma(I)
_cod_data_source_file C5.cif
_cod_data_source_block u16_01
_cod_depositor_comments
;
The following automatic conversions were performed:

data item '_exptl_crystal_density_meas' value 'not measured' was
changed to '?' -- the value is perceived as not measured.

Automatic conversion script
Id: cif_fix_values 6909 2019-04-08 15:41:33Z antanas 
;
_cod_original_sg_symbol_H-M P-1
_cod_database_code 1556621

loop_
_symmetry_equiv_pos_as_xyz
'x, y, z'
'-x, -y, -z'

loop_
_atom_site_label
_atom_site_type_symbol
_atom_site_fract_x
_atom_site_fract_y
_atom_site_fract_z
_atom_site_U_iso_or_equiv
_atom_site_adp_type
_atom_site_occupancy
_atom_site_symmetry_multiplicity
_atom_site_calc_flag
_atom_site_refinement_flags
_atom_site_disorder_assembly
_atom_site_disorder_group
Cu1 Cu 0.74223(2) 0.62103(3) 0.33710(2) 0.01611(8) Uani 1 1 d . . .
F1 F 0.47236(14) 0.99563(15) 0.35628(14) 0.0424(4) Uani 1 1 d . . .
O1 O 0.26438(15) 0.88785(16) 0.18984(14) 0.0263(4) Uani 1 1 d . . .
S1 S 0.31381(5) 0.81477(6) 0.18925(5) 0.02438(14) Uani 1 1 d . . .
N1 N 0.94118(16) 0.77276(18) 0.28030(15) 0.0202(4) Uani 1 1 d . . .
C1 C 0.9306(2) 0.8441(2) 0.37829(19) 0.0249(6) Uani 1 1 d . . .
H1A H 0.8619 0.8480 0.3647 0.037 Uiso 1 1 calc R . .
H1B H 0.9930 0.9231 0.4115 0.037 Uiso 1 1 calc R . .
H1C H 0.9300 0.8091 0.4243 0.037 Uiso 1 1 calc R . .
Cu2 Cu 0.69851(2) 0.39341(2) 0.23335(2) 0.01619(8) Uani 1 1 d . . .
F2 F 0.44945(17) 0.82929(17) 0.33980(15) 0.0568(6) Uani 1 1 d . . .
O2 O 0.39253(17) 0.8171(2) 0.13358(17) 0.0411(5) Uani 1 1 d . . .
S2 S 0.90991(5) 0.12783(6) 0.32247(5) 0.02375(14) Uani 1 1 d . . .
N2 N 0.88497(17) 0.65148(19) 0.10926(16) 0.0235(5) Uani 1 1 d . . .
C2 C 1.0241(2) 0.8322(3) 0.2412(2) 0.0371(7) Uani 1 1 d . . .
H2A H 1.0994 0.8651 0.2866 0.045 Uiso 1 1 calc R . .
H2B H 1.0143 0.8955 0.2348 0.045 Uiso 1 1 calc R . .
N3 N 0.76283(15) 0.61521(17) 0.21055(14) 0.0161(4) Uani 1 1 d . . .
F3 F 0.33444(15) 0.89031(15) 0.38837(13) 0.0418(4) Uani 1 1 d . . .
O3 O 0.23857(17) 0.70076(17) 0.17330(16) 0.0379(5) Uani 1 1 d . . .
C3 C 1.0013(2) 0.7348(3) 0.1366(2) 0.0410(8) Uani 1 1 d . . .
H3A H 1.0134 0.7635 0.0850 0.049 Uiso 1 1 calc R . .
H3B H 1.0489 0.6984 0.1406 0.049 Uiso 1 1 calc R . .
N4 N 0.54947(15) 0.33281(17) 0.16220(15) 0.0156(4) Uani 1 1 d . . .
F4 F 0.70590(16) 0.0686(2) 0.3173(2) 0.0720(7) Uani 1 1 d . . .
O4 O 0.92963(19) 0.24725(18) 0.37009(18) 0.0469(6) Uani 1 1 d . . .
C5 C 0.85653(19) 0.6747(2) 0.19989(18) 0.0179(5) Uani 1 1 d . . .
F5 F 0.80429(17) 0.08448(18) 0.45094(14) 0.0643(6) Uani 1 1 d . . .
O5 O 0.87827(18) 0.0721(2) 0.21187(15) 0.0461(6) Uani 1 1 d . . .
N5 N 0.49606(16) 0.13782(17) 0.12483(15) 0.0184(4) Uani 1 1 d . . .
C6 C 0.66742(19) 0.5264(2) 0.11651(18) 0.0183(5) Uani 1 1 d . . .
H6A H 0.6721 0.4527 0.0861 0.022 Uiso 1 1 calc R . .
H6B H 0.6678 0.5540 0.0640 0.022 Uiso 1 1 calc R . .
F6 F 0.75093(15) -0.06275(14) 0.30393(13) 0.0429(4) Uani 1 1 d . . .
O6 O 0.99096(18) 0.1097(2) 0.3712(2) 0.0544(7) Uani 1 1 d . . .
N6 N 0.39226(16) 0.16594(17) 0.02202(16) 0.0205(4) Uani 1 1 d . . .
C7 C 0.56292(18) 0.5051(2) 0.14512(17) 0.0152(5) Uani 1 1 d . . .
N7 N 0.91087(16) 0.36883(18) 0.16877(15) 0.0190(4) Uani 1 1 d . . .
C8 C 0.5183(2) 0.5796(2) 0.15156(18) 0.0210(5) Uani 1 1 d . . .
H8 H 0.5559 0.6435 0.1390 0.025 Uiso 1 1 calc R . .
N8 N 1.03739(15) 0.52541(17) 0.31524(15) 0.0168(4) Uani 1 1 d . . .
C9 C 0.4216(2) 0.5644(2) 0.17552(19) 0.0243(6) Uani 1 1 d . . .
H9 H 0.3923 0.6158 0.1781 0.029 Uiso 1 1 calc R . .
N9 N 0.84752(15) 0.45672(17) 0.30457(15) 0.0152(4) Uani 1 1 d . . .
C10 C 0.3683(2) 0.4722(2) 0.1958(2) 0.0249(6) Uani 1 1 d . . .
H10 H 0.3017 0.4601 0.2124 0.030 Uiso 1 1 calc R . .
N10 N 0.72665(15) 0.62903(17) 0.46590(15) 0.0159(4) Uani 1 1 d . . .
C11 C 0.4115(2) 0.3982(2) 0.1921(2) 0.0220(5) Uani 1 1 d . . .
H11 H 0.3752 0.3368 0.2081 0.026 Uiso 1 1 calc R . .
N11 N 0.70436(17) 0.79789(18) 0.52308(16) 0.0215(4) Uani 1 1 d . . .
C12 C 0.50788(18) 0.4120(2) 0.16502(17) 0.0154(5) Uani 1 1 d . . .
N12 N 0.75136(16) 0.75277(18) 0.64443(15) 0.0196(4) Uani 1 1 d . . .
C13 C 0.48244(18) 0.2193(2) 0.10559(18) 0.0156(5) Uani 1 1 d . . .
C14 C 0.3988(2) 0.0240(2) 0.0612(2) 0.0237(5) Uani 1 1 d . . .
H14A H 0.3458 0.0078 0.1001 0.028 Uiso 1 1 calc R . .
H14B H 0.4189 -0.0397 0.0360 0.028 Uiso 1 1 calc R . .
C15 C 0.3529(2) 0.0397(2) -0.0273(2) 0.0262(6) Uani 1 1 d . . .
H15A H 0.3822 0.0143 -0.0857 0.031 Uiso 1 1 calc R . .
H15B H 0.2716 -0.0041 -0.0528 0.031 Uiso 1 1 calc R . .
C16 C 0.5515(2) 0.1650(2) 0.2290(2) 0.0261(6) Uani 1 1 d . . .
H16A H 0.5294 0.0925 0.2339 0.039 Uiso 1 1 calc R . .
H16B H 0.5311 0.2166 0.2804 0.039 Uiso 1 1 calc R . .
H16C H 0.6314 0.2040 0.2426 0.039 Uiso 1 1 calc R . .
C17 C 0.3819(2) 0.2124(2) -0.0495(2) 0.0271(6) Uani 1 1 d . . .
H17A H 0.4429 0.2224 -0.0790 0.041 Uiso 1 1 calc R . .
H17B H 0.3837 0.2881 -0.0120 0.041 Uiso 1 1 calc R . .
H17C H 0.3120 0.1579 -0.1056 0.041 Uiso 1 1 calc R . .
C18 C 0.8108(2) 0.2579(2) 0.1151(2) 0.0254(6) Uani 1 1 d . . .
H18A H 0.7479 0.2715 0.1013 0.038 Uiso 1 1 calc R . .
H18B H 0.8006 0.2191 0.1586 0.038 Uiso 1 1 calc R . .
H18C H 0.8163 0.2083 0.0493 0.038 Uiso 1 1 calc R . .
C19 C 1.0143(2) 0.3637(2) 0.1689(2) 0.0254(6) Uani 1 1 d . . .
H19A H 1.0241 0.3411 0.0992 0.030 Uiso 1 1 calc R . .
H19B H 1.0184 0.3084 0.1929 0.030 Uiso 1 1 calc R . .
C24 C 0.78122(19) 0.4791(2) 0.45409(17) 0.0163(5) Uani 1 1 d . . .
C25 C 0.7588(2) 0.3769(2) 0.46086(18) 0.0213(5) Uani 1 1 d . . .
H25 H 0.8026 0.3396 0.4403 0.026 Uiso 1 1 calc R . .
C26 C 0.6744(2) 0.3290(2) 0.49675(19) 0.0244(6) Uani 1 1 d . . .
H26 H 0.6599 0.2590 0.5001 0.029 Uiso 1 1 calc R . .
C27 C 0.6109(2) 0.3839(2) 0.52800(19) 0.0235(5) Uani 1 1 d . . .
H27 H 0.5545 0.3530 0.5553 0.028 Uiso 1 1 calc R . .
C28 C 0.6297(2) 0.4834(2) 0.51954(19) 0.0210(5) Uani 1 1 d . . .
H28 H 0.5848 0.5194 0.5396 0.025 Uiso 1 1 calc R . .
C29 C 0.71397(19) 0.5315(2) 0.48185(17) 0.0150(5) Uani 1 1 d . . .
C30 C 0.72759(18) 0.7208(2) 0.54092(18) 0.0163(5) Uani 1 1 d . . .
C31 C 0.6440(2) 0.7740(2) 0.4232(2) 0.0263(6) Uani 1 1 d . . .
H31A H 0.6958 0.8051 0.3893 0.039 Uiso 1 1 calc R . .
H31B H 0.5964 0.8111 0.4330 0.039 Uiso 1 1 calc R . .
H31C H 0.5988 0.6894 0.3795 0.039 Uiso 1 1 calc R . .
C32 C 0.6968(2) 0.8796(2) 0.6176(2) 0.0280(6) Uani 1 1 d . . .
H32A H 0.6192 0.8574 0.6157 0.034 Uiso 1 1 calc R . .
H32B H 0.7337 0.9605 0.6280 0.034 Uiso 1 1 calc R . .
C33 C 0.7566(2) 0.8668(2) 0.7017(2) 0.0291(6) Uani 1 1 d . . .
H33A H 0.8337 0.9297 0.7352 0.035 Uiso 1 1 calc R . .
H33B H 0.7191 0.8681 0.7554 0.035 Uiso 1 1 calc R . .
C34 C 0.8239(2) 0.7250(2) 0.69671(19) 0.0237(5) Uani 1 1 d . . .
H34A H 0.8599 0.6918 0.6492 0.036 Uiso 1 1 calc R . .
H34B H 0.7807 0.6681 0.7179 0.036 Uiso 1 1 calc R . .
H34C H 0.8797 0.7963 0.7582 0.036 Uiso 1 1 calc R . .
C35 C 0.3969(2) 0.8861(2) 0.3249(2) 0.0305(6) Uani 1 1 d . . .
C36 C 0.7871(2) 0.0516(3) 0.3504(2) 0.0308(6) Uani 1 1 d . . .
C23 C 0.87683(19) 0.5288(2) 0.41804(17) 0.0180(5) Uani 1 1 d . . .
H23A H 0.8955 0.6102 0.4348 0.022 Uiso 1 1 calc R . .
H23B H 0.9419 0.5295 0.4541 0.022 Uiso 1 1 calc R . .
C22 C 0.92746(19) 0.4521(2) 0.26596(18) 0.0155(5) Uani 1 1 d . . .
C21 C 1.0796(2) 0.6524(2) 0.37314(19) 0.0210(5) Uani 1 1 d . . .
H21A H 1.1581 0.6922 0.3807 0.031 Uiso 1 1 calc R . .
H21B H 1.0697 0.6733 0.4420 0.031 Uiso 1 1 calc R . .
H21C H 1.0394 0.6764 0.3353 0.031 Uiso 1 1 calc R . .
C20 C 1.0979(2) 0.4880(2) 0.2452(2) 0.0262(6) Uani 1 1 d . . .
H20A H 1.1639 0.4916 0.2830 0.031 Uiso 1 1 calc R . .
H20B H 1.1205 0.5365 0.2099 0.031 Uiso 1 1 calc R . .
C4 C 0.8526(2) 0.5320(2) 0.0313(2) 0.0276(6) Uani 1 1 d . . .
H4A H 0.7774 0.4964 -0.0137 0.041 Uiso 1 1 calc R . .
H4B H 0.8559 0.4861 0.0662 0.041 Uiso 1 1 calc R . .
H4C H 0.9029 0.5336 -0.0107 0.041 Uiso 1 1 calc R . .

loop_
_atom_site_aniso_label
_atom_site_aniso_U_11
_atom_site_aniso_U_22
_atom_site_aniso_U_33
_atom_site_aniso_U_23
_atom_site_aniso_U_13
_atom_site_aniso_U_12
Cu1 0.01876(15) 0.01599(16) 0.01374(14) 0.00730(12) 0.00580(11) 0.00783(13)
F1 0.0316(10) 0.0322(10) 0.0483(11) 0.0130(9) 0.0022(8) 0.0098(8)
O1 0.0271(10) 0.0296(11) 0.0323(10) 0.0178(9) 0.0126(8) 0.0186(9)
S1 0.0276(4) 0.0229(3) 0.0270(3) 0.0113(3) 0.0113(3) 0.0156(3)
N1 0.0169(10) 0.0176(11) 0.0173(10) 0.0075(9) 0.0032(8) 0.0015(9)
C1 0.0227(13) 0.0195(13) 0.0210(13) 0.0053(11) 0.0041(10) 0.0046(11)
Cu2 0.01317(15) 0.01448(15) 0.01694(15) 0.00453(12) 0.00157(11) 0.00657(12)
F2 0.0727(14) 0.0521(13) 0.0530(12) 0.0183(10) -0.0017(10) 0.0482(12)
O2 0.0430(13) 0.0572(15) 0.0440(13) 0.0269(12) 0.0283(11) 0.0361(12)
S2 0.0260(3) 0.0263(4) 0.0173(3) 0.0090(3) 0.0050(3) 0.0125(3)
N2 0.0228(11) 0.0225(12) 0.0187(11) 0.0094(9) 0.0082(9) 0.0046(10)
C2 0.0278(15) 0.0337(17) 0.0282(15) 0.0117(14) 0.0112(12) -0.0031(13)
N3 0.0161(10) 0.0136(10) 0.0140(10) 0.0055(8) 0.0024(8) 0.0046(8)
F3 0.0603(12) 0.0419(11) 0.0303(9) 0.0205(9) 0.0185(9) 0.0258(10)
O3 0.0433(13) 0.0189(10) 0.0411(12) 0.0104(9) 0.0100(10) 0.0099(10)
C3 0.0249(15) 0.0441(19) 0.0294(16) 0.0121(15) 0.0136(13) -0.0022(14)
N4 0.0146(10) 0.0125(10) 0.0175(10) 0.0054(8) 0.0025(8) 0.0068(8)
F4 0.0362(11) 0.0824(17) 0.142(2) 0.0811(17) 0.0416(13) 0.0366(12)
O4 0.0524(14) 0.0257(12) 0.0553(15) 0.0124(11) 0.0320(12) 0.0143(11)
C5 0.0179(12) 0.0179(12) 0.0175(12) 0.0097(10) 0.0032(9) 0.0074(10)
F5 0.0656(14) 0.0580(14) 0.0302(10) 0.0110(10) 0.0272(10) 0.0000(11)
O5 0.0500(14) 0.0453(14) 0.0205(10) 0.0110(10) 0.0051(10) 0.0078(11)
N5 0.0192(10) 0.0128(10) 0.0196(10) 0.0063(9) 0.0022(8) 0.0066(9)
C6 0.0191(12) 0.0176(12) 0.0138(11) 0.0066(10) 0.0037(9) 0.0058(10)
F6 0.0490(11) 0.0237(9) 0.0384(10) 0.0142(8) 0.0055(8) 0.0036(8)
O6 0.0317(12) 0.0764(18) 0.0729(17) 0.0569(16) 0.0102(12) 0.0215(13)
N6 0.0182(10) 0.0148(11) 0.0202(11) 0.0059(9) -0.0024(8) 0.0049(9)
C7 0.0150(11) 0.0148(12) 0.0113(10) 0.0047(9) 0.0024(9) 0.0047(10)
N7 0.0205(11) 0.0172(11) 0.0174(10) 0.0055(9) 0.0055(8) 0.0100(9)
C8 0.0253(13) 0.0181(13) 0.0176(12) 0.0085(10) 0.0013(10) 0.0098(11)
N8 0.0140(10) 0.0170(11) 0.0179(10) 0.0054(9) 0.0065(8) 0.0084(9)
C9 0.0286(14) 0.0227(14) 0.0218(13) 0.0068(11) 0.0022(11) 0.0174(12)
N9 0.0141(10) 0.0146(10) 0.0158(10) 0.0058(8) 0.0027(8) 0.0077(8)
C10 0.0216(13) 0.0314(15) 0.0260(14) 0.0112(12) 0.0092(11) 0.0184(12)
N10 0.0165(10) 0.0167(10) 0.0153(10) 0.0070(8) 0.0054(8) 0.0091(9)
C11 0.0200(13) 0.0213(13) 0.0276(14) 0.0123(11) 0.0110(11) 0.0106(11)
N11 0.0246(11) 0.0207(11) 0.0244(11) 0.0103(9) 0.0085(9) 0.0156(10)
C12 0.0142(11) 0.0128(11) 0.0144(11) 0.0032(9) 0.0014(9) 0.0060(10)
N12 0.0208(11) 0.0206(11) 0.0142(10) 0.0042(9) 0.0043(8) 0.0113(9)
C13 0.0131(11) 0.0157(12) 0.0174(11) 0.0074(10) 0.0053(9) 0.0066(10)
C14 0.0219(13) 0.0143(13) 0.0283(14) 0.0081(11) 0.0037(11) 0.0055(11)
C15 0.0246(14) 0.0154(13) 0.0246(14) 0.0043(11) -0.0027(11) 0.0046(11)
C16 0.0329(15) 0.0251(14) 0.0227(13) 0.0142(12) 0.0045(11) 0.0139(12)
C17 0.0311(15) 0.0244(14) 0.0208(13) 0.0100(12) -0.0007(11) 0.0116(12)
C18 0.0265(14) 0.0184(13) 0.0204(13) 0.0011(11) 0.0046(11) 0.0093(11)
C19 0.0263(14) 0.0268(15) 0.0235(13) 0.0072(12) 0.0123(11) 0.0164(12)
C24 0.0158(11) 0.0170(12) 0.0107(11) 0.0035(9) -0.0001(9) 0.0069(10)
C25 0.0233(13) 0.0200(13) 0.0170(12) 0.0064(10) 0.0009(10) 0.0106(11)
C26 0.0316(15) 0.0185(13) 0.0191(12) 0.0106(11) 0.0021(11) 0.0079(12)
C27 0.0210(13) 0.0224(14) 0.0221(13) 0.0124(11) 0.0058(10) 0.0039(11)
C28 0.0163(12) 0.0267(14) 0.0200(12) 0.0117(11) 0.0068(10) 0.0093(11)
C29 0.0170(11) 0.0154(12) 0.0102(10) 0.0049(9) 0.0026(9) 0.0071(10)
C30 0.0128(11) 0.0163(12) 0.0177(11) 0.0074(10) 0.0052(9) 0.0054(10)
C31 0.0267(14) 0.0318(16) 0.0320(15) 0.0212(13) 0.0103(12) 0.0181(13)
C32 0.0289(15) 0.0209(14) 0.0323(15) 0.0070(12) 0.0090(12) 0.0156(12)
C33 0.0370(16) 0.0203(14) 0.0231(14) 0.0032(12) 0.0089(12) 0.0144(13)
C34 0.0209(13) 0.0310(15) 0.0184(12) 0.0117(12) 0.0055(10) 0.0117(12)
C35 0.0335(16) 0.0243(15) 0.0368(16) 0.0134(13) 0.0072(13) 0.0185(13)
C36 0.0303(15) 0.0260(15) 0.0306(15) 0.0103(13) 0.0049(12) 0.0124(13)
C23 0.0175(12) 0.0189(13) 0.0138(11) 0.0035(10) 0.0024(9) 0.0100(10)
C22 0.0171(12) 0.0156(12) 0.0154(11) 0.0078(10) 0.0025(9) 0.0092(10)
C21 0.0179(12) 0.0175(13) 0.0252(13) 0.0091(11) 0.0038(10) 0.0080(11)
C20 0.0215(13) 0.0265(15) 0.0264(14) 0.0066(12) 0.0131(11) 0.0117(12)
C4 0.0291(15) 0.0288(15) 0.0217(13) 0.0103(12) 0.0114(11) 0.0113(13)

loop_
_atom_type_symbol
_atom_type_description
_atom_type_scat_dispersion_real
_atom_type_scat_dispersion_imag
_atom_type_scat_source
C C 0.0033 0.0016 'International Tables Vol C Tables 4.2.6.8 and 6.1.1.4'
H H 0.0000 0.0000 'International Tables Vol C Tables 4.2.6.8 and 6.1.1.4'
N N 0.0061 0.0033 'International Tables Vol C Tables 4.2.6.8 and 6.1.1.4'
O O 0.0106 0.0060 'International Tables Vol C Tables 4.2.6.8 and 6.1.1.4'
F F 0.0171 0.0103 'International Tables Vol C Tables 4.2.6.8 and 6.1.1.4'
S S 0.1246 0.1234 'International Tables Vol C Tables 4.2.6.8 and 6.1.1.4'
Cu Cu 0.3201 1.2651 'International Tables Vol C Tables 4.2.6.8 and 6.1.1.4'

loop_
_geom_angle_atom_site_label_1
_geom_angle_atom_site_label_2
_geom_angle_atom_site_label_3
_geom_angle
_geom_angle_site_symmetry_1
_geom_angle_site_symmetry_3
N3 Cu1 N10 178.11(8) . .
N3 Cu1 Cu2 80.95(6) . .
N10 Cu1 Cu2 99.29(6) . .
O2 S1 O1 115.39(12) . .
O2 S1 O3 115.24(13) . .
O1 S1 O3 114.79(12) . .
O2 S1 C35 103.71(13) . .
O1 S1 C35 102.83(12) . .
O3 S1 C35 102.27(13) . .
C5 N1 C2 110.0(2) . .
C5 N1 C1 124.8(2) . .
C2 N1 C1 117.7(2) . .
N1 C1 H1A 109.5 . .
N1 C1 H1B 109.5 . .
H1A C1 H1B 109.5 . .
N1 C1 H1C 109.5 . .
H1A C1 H1C 109.5 . .
H1B C1 H1C 109.5 . .
N9 Cu2 N4 178.86(8) . .
N9 Cu2 Cu1 82.50(6) . .
N4 Cu2 Cu1 96.45(6) . .
O5 S2 O6 115.20(16) . .
O5 S2 O4 114.29(14) . .
O6 S2 O4 114.08(15) . .
O5 S2 C36 103.81(13) . .
O6 S2 C36 103.85(13) . .
O4 S2 C36 103.63(13) . .
C5 N2 C4 121.7(2) . .
C5 N2 C3 107.8(2) . .
C4 N2 C3 114.4(2) . .
N1 C2 C3 101.9(2) . .
N1 C2 H2A 111.4 . .
C3 C2 H2A 111.4 . .
N1 C2 H2B 111.4 . .
C3 C2 H2B 111.4 . .
H2A C2 H2B 109.2 . .
C5 N3 C6 119.01(19) . .
C5 N3 Cu1 124.90(16) . .
C6 N3 Cu1 115.73(14) . .
N2 C3 C2 103.8(2) . .
N2 C3 H3A 111.0 . .
C2 C3 H3A 111.0 . .
N2 C3 H3B 111.0 . .
C2 C3 H3B 111.0 . .
H3A C3 H3B 109.0 . .
C13 N4 C12 118.34(19) . .
C13 N4 Cu2 122.48(15) . .
C12 N4 Cu2 119.11(15) . .
N3 C5 N1 123.0(2) . .
N3 C5 N2 127.2(2) . .
N1 C5 N2 109.8(2) . .
C13 N5 C16 121.6(2) . .
C13 N5 C14 109.38(19) . .
C16 N5 C14 117.86(19) . .
N3 C6 C7 109.36(19) . .
N3 C6 H6A 109.8 . .
C7 C6 H6A 109.8 . .
N3 C6 H6B 109.8 . .
C7 C6 H6B 109.8 . .
H6A C6 H6B 108.3 . .
C13 N6 C17 123.5(2) . .
C13 N6 C15 109.03(19) . .
C17 N6 C15 115.1(2) . .
C8 C7 C12 118.4(2) . .
C8 C7 C6 119.3(2) . .
C12 C7 C6 122.3(2) . .
C22 N7 C18 121.5(2) . .
C22 N7 C19 106.94(19) . .
C18 N7 C19 116.4(2) . .
C9 C8 C7 122.6(2) . .
C9 C8 H8 118.7 . .
C7 C8 H8 118.7 . .
C22 N8 C20 108.43(19) . .
C22 N8 C21 120.74(19) . .
C20 N8 C21 114.99(19) . .
C8 C9 C10 118.4(2) . .
C8 C9 H9 120.8 . .
C10 C9 H9 120.8 . .
C22 N9 C23 117.62(19) . .
C22 N9 Cu2 128.48(16) . .
C23 N9 Cu2 113.68(14) . .
C11 C10 C9 120.5(2) . .
C11 C10 H10 119.8 . .
C9 C10 H10 119.8 . .
C30 N10 C29 119.44(19) . .
C30 N10 Cu1 122.73(15) . .
C29 N10 Cu1 117.83(15) . .
C10 C11 C12 121.0(2) . .
C10 C11 H11 119.5 . .
C12 C11 H11 119.5 . .
C30 N11 C31 124.6(2) . .
C30 N11 C32 110.3(2) . .
C31 N11 C32 118.9(2) . .
C11 C12 C7 119.1(2) . .
C11 C12 N4 118.9(2) . .
C7 C12 N4 121.9(2) . .
C30 N12 C34 123.5(2) . .
C30 N12 C33 109.5(2) . .
C34 N12 C33 117.4(2) . .
N4 C13 N5 123.0(2) . .
N4 C13 N6 127.3(2) . .
N5 C13 N6 109.7(2) . .
N5 C14 C15 101.65(19) . .
N5 C14 H14A 111.4 . .
C15 C14 H14A 111.4 . .
N5 C14 H14B 111.4 . .
C15 C14 H14B 111.4 . .
H14A C14 H14B 109.3 . .
N6 C15 C14 102.12(19) . .
N6 C15 H15A 111.3 . .
C14 C15 H15A 111.3 . .
N6 C15 H15B 111.3 . .
C14 C15 H15B 111.3 . .
H15A C15 H15B 109.2 . .
N5 C16 H16A 109.5 . .
N5 C16 H16B 109.5 . .
H16A C16 H16B 109.5 . .
N5 C16 H16C 109.5 . .
H16A C16 H16C 109.5 . .
H16B C16 H16C 109.5 . .
N6 C17 H17A 109.5 . .
N6 C17 H17B 109.5 . .
H17A C17 H17B 109.5 . .
N6 C17 H17C 109.5 . .
H17A C17 H17C 109.5 . .
H17B C17 H17C 109.5 . .
N7 C18 H18A 109.5 . .
N7 C18 H18B 109.5 . .
H18A C18 H18B 109.5 . .
N7 C18 H18C 109.5 . .
H18A C18 H18C 109.5 . .
H18B C18 H18C 109.5 . .
N7 C19 C20 101.7(2) . .
N7 C19 H19A 111.4 . .
C20 C19 H19A 111.4 . .
N7 C19 H19B 111.4 . .
C20 C19 H19B 111.4 . .
H19A C19 H19B 109.3 . .
C25 C24 C29 118.8(2) . .
C25 C24 C23 118.6(2) . .
C29 C24 C23 122.6(2) . .
C26 C25 C24 121.4(2) . .
C26 C25 H25 119.3 . .
C24 C25 H25 119.3 . .
C25 C26 C27 119.5(2) . .
C25 C26 H26 120.3 . .
C27 C26 H26 120.3 . .
C28 C27 C26 120.1(2) . .
C28 C27 H27 119.9 . .
C26 C27 H27 119.9 . .
C27 C28 C29 120.7(2) . .
C27 C28 H28 119.6 . .
C29 C28 H28 119.6 . .
C28 C29 C24 119.4(2) . .
C28 C29 N10 119.9(2) . .
C24 C29 N10 120.6(2) . .
N10 C30 N11 122.9(2) . .
N10 C30 N12 127.1(2) . .
N11 C30 N12 110.0(2) . .
N11 C31 H31A 109.5 . .
N11 C31 H31B 109.5 . .
H31A C31 H31B 109.5 . .
N11 C31 H31C 109.5 . .
H31A C31 H31C 109.5 . .
H31B C31 H31C 109.5 . .
N11 C32 C33 102.2(2) . .
N11 C32 H32A 111.3 . .
C33 C32 H32A 111.3 . .
N11 C32 H32B 111.3 . .
C33 C32 H32B 111.3 . .
H32A C32 H32B 109.2 . .
N12 C33 C32 103.2(2) . .
N12 C33 H33A 111.1 . .
C32 C33 H33A 111.1 . .
N12 C33 H33B 111.1 . .
C32 C33 H33B 111.1 . .
H33A C33 H33B 109.1 . .
N12 C34 H34A 109.5 . .
N12 C34 H34B 109.5 . .
H34A C34 H34B 109.5 . .
N12 C34 H34C 109.5 . .
H34A C34 H34C 109.5 . .
H34B C34 H34C 109.5 . .
F1 C35 F2 107.5(2) . .
F1 C35 F3 107.1(2) . .
F2 C35 F3 107.2(2) . .
F1 C35 S1 111.92(19) . .
F2 C35 S1 111.5(2) . .
F3 C35 S1 111.34(19) . .
F4 C36 F6 106.7(2) . .
F4 C36 F5 108.4(3) . .
F6 C36 F5 106.1(2) . .
F4 C36 S2 111.1(2) . .
F6 C36 S2 111.8(2) . .
F5 C36 S2 112.4(2) . .
N9 C23 C24 109.22(19) . .
N9 C23 H23A 109.8 . .
C24 C23 H23A 109.8 . .
N9 C23 H23B 109.8 . .
C24 C23 H23B 109.8 . .
H23A C23 H23B 108.3 . .
N9 C22 N8 126.2(2) . .
N9 C22 N7 123.6(2) . .
N8 C22 N7 110.2(2) . .
N8 C21 H21A 109.5 . .
N8 C21 H21B 109.5 . .
H21A C21 H21B 109.5 . .
N8 C21 H21C 109.5 . .
H21A C21 H21C 109.5 . .
H21B C21 H21C 109.5 . .
N8 C20 C19 102.4(2) . .
N8 C20 H20A 111.3 . .
C19 C20 H20A 111.3 . .
N8 C20 H20B 111.3 . .
C19 C20 H20B 111.3 . .
H20A C20 H20B 109.2 . .
N2 C4 H4A 109.5 . .
N2 C4 H4B 109.5 . .
H4A C4 H4B 109.5 . .
N2 C4 H4C 109.5 . .
H4A C4 H4C 109.5 . .
H4B C4 H4C 109.5 . .

loop_
_geom_bond_atom_site_label_1
_geom_bond_atom_site_label_2
_geom_bond_distance
_geom_bond_site_symmetry_2
Cu1 N3 1.8870(19) .
Cu1 N10 1.8925(19) .
Cu1 Cu2 2.7315(5) .
F1 C35 1.332(3) .
O1 S1 1.4407(18) .
S1 O2 1.432(2) .
S1 O3 1.441(2) .
S1 C35 1.829(3) .
N1 C5 1.359(3) .
N1 C2 1.458(3) .
N1 C1 1.462(3) .
C1 H1A 0.9800 .
C1 H1B 0.9800 .
C1 H1C 0.9800 .
Cu2 N9 1.8778(19) .
Cu2 N4 1.8848(19) .
F2 C35 1.333(3) .
S2 O5 1.425(2) .
S2 O6 1.426(2) .
S2 O4 1.443(2) .
S2 C36 1.817(3) .
N2 C5 1.382(3) .
N2 C4 1.465(3) .
N2 C3 1.470(3) .
C2 C3 1.504(4) .
C2 H2A 0.9900 .
C2 H2B 0.9900 .
N3 C5 1.310(3) .
N3 C6 1.480(3) .
F3 C35 1.340(3) .
C3 H3A 0.9900 .
C3 H3B 0.9900 .
N4 C13 1.324(3) .
N4 C12 1.432(3) .
F4 C36 1.321(3) .
F5 C36 1.325(3) .
N5 C13 1.359(3) .
N5 C16 1.462(3) .
N5 C14 1.462(3) .
C6 C7 1.504(3) .
C6 H6A 0.9900 .
C6 H6B 0.9900 .
F6 C36 1.324(3) .
N6 C13 1.360(3) .
N6 C17 1.460(3) .
N6 C15 1.464(3) .
C7 C8 1.391(3) .
C7 C12 1.401(3) .
N7 C22 1.372(3) .
N7 C18 1.451(3) .
N7 C19 1.464(3) .
C8 C9 1.381(4) .
C8 H8 0.9500 .
N8 C22 1.366(3) .
N8 C20 1.468(3) .
N8 C21 1.470(3) .
C9 C10 1.389(4) .
C9 H9 0.9500 .
N9 C22 1.312(3) .
N9 C23 1.479(3) .
C10 C11 1.378(3) .
C10 H10 0.9500 .
N10 C30 1.327(3) .
N10 C29 1.431(3) .
C11 C12 1.400(3) .
C11 H11 0.9500 .
N11 C30 1.353(3) .
N11 C31 1.448(3) .
N11 C32 1.465(3) .
N12 C30 1.365(3) .
N12 C34 1.459(3) .
N12 C33 1.463(3) .
C14 C15 1.515(3) .
C14 H14A 0.9900 .
C14 H14B 0.9900 .
C15 H15A 0.9900 .
C15 H15B 0.9900 .
C16 H16A 0.9800 .
C16 H16B 0.9800 .
C16 H16C 0.9800 .
C17 H17A 0.9800 .
C17 H17B 0.9800 .
C17 H17C 0.9800 .
C18 H18A 0.9800 .
C18 H18B 0.9800 .
C18 H18C 0.9800 .
C19 C20 1.508(4) .
C19 H19A 0.9900 .
C19 H19B 0.9900 .
C24 C25 1.398(3) .
C24 C29 1.402(3) .
C24 C23 1.500(3) .
C25 C26 1.379(4) .
C25 H25 0.9500 .
C26 C27 1.388(4) .
C26 H26 0.9500 .
C27 C28 1.382(3) .
C27 H27 0.9500 .
C28 C29 1.397(3) .
C28 H28 0.9500 .
C31 H31A 0.9800 .
C31 H31B 0.9800 .
C31 H31C 0.9800 .
C32 C33 1.520(4) .
C32 H32A 0.9900 .
C32 H32B 0.9900 .
C33 H33A 0.9900 .
C33 H33B 0.9900 .
C34 H34A 0.9800 .
C34 H34B 0.9800 .
C34 H34C 0.9800 .
C23 H23A 0.9900 .
C23 H23B 0.9900 .
C21 H21A 0.9800 .
C21 H21B 0.9800 .
C21 H21C 0.9800 .
C20 H20A 0.9900 .
C20 H20B 0.9900 .
C4 H4A 0.9800 .
C4 H4B 0.9800 .
C4 H4C 0.9800 .

loop_
_geom_torsion_atom_site_label_1
_geom_torsion_atom_site_label_2
_geom_torsion_atom_site_label_3
_geom_torsion_atom_site_label_4
_geom_torsion
_geom_torsion_site_symmetry_1
_geom_torsion_site_symmetry_2
_geom_torsion_site_symmetry_3
_geom_torsion_site_symmetry_4
N3 Cu1 Cu2 N9 95.29(8) . . . .
N10 Cu1 Cu2 N9 -82.80(8) . . . .
N3 Cu1 Cu2 N4 -84.27(8) . . . .
N10 Cu1 Cu2 N4 97.63(8) . . . .
C5 N1 C2 C3 -22.5(3) . . . .
C1 N1 C2 C3 -173.8(2) . . . .
Cu2 Cu1 N3 C5 -115.2(2) . . . .
Cu2 Cu1 N3 C6 57.72(15) . . . .
C5 N2 C3 C2 -20.0(3) . . . .
C4 N2 C3 C2 -158.7(2) . . . .
N1 C2 C3 N2 24.8(3) . . . .
Cu1 Cu2 N4 C13 -173.11(17) . . . .
Cu1 Cu2 N4 C12 9.96(16) . . . .
C6 N3 C5 N1 166.3(2) . . . .
Cu1 N3 C5 N1 -21.0(3) . . . .
C6 N3 C5 N2 -12.5(4) . . . .
Cu1 N3 C5 N2 160.25(19) . . . .
C2 N1 C5 N3 -168.1(2) . . . .
C1 N1 C5 N3 -19.3(4) . . . .
C2 N1 C5 N2 10.8(3) . . . .
C1 N1 C5 N2 159.6(2) . . . .
C4 N2 C5 N3 -39.7(4) . . . .
C3 N2 C5 N3 -174.8(3) . . . .
C4 N2 C5 N1 141.5(2) . . . .
C3 N2 C5 N1 6.3(3) . . . .
C5 N3 C6 C7 -157.4(2) . . . .
Cu1 N3 C6 C7 29.2(2) . . . .
N3 C6 C7 C8 83.5(2) . . . .
N3 C6 C7 C12 -96.9(3) . . . .
C12 C7 C8 C9 -0.8(3) . . . .
C6 C7 C8 C9 178.8(2) . . . .
C7 C8 C9 C10 1.2(4) . . . .
Cu1 Cu2 N9 C22 -121.7(2) . . . .
Cu1 Cu2 N9 C23 52.68(15) . . . .
C8 C9 C10 C11 0.1(4) . . . .
Cu2 Cu1 N10 C30 -171.90(17) . . . .
Cu2 Cu1 N10 C29 8.41(16) . . . .
C9 C10 C11 C12 -1.8(4) . . . .
C10 C11 C12 C7 2.3(4) . . . .
C10 C11 C12 N4 -180.0(2) . . . .
C8 C7 C12 C11 -1.0(3) . . . .
C6 C7 C12 C11 179.5(2) . . . .
C8 C7 C12 N4 -178.7(2) . . . .
C6 C7 C12 N4 1.8(3) . . . .
C13 N4 C12 C11 53.4(3) . . . .
Cu2 N4 C12 C11 -129.5(2) . . . .
C13 N4 C12 C7 -128.9(2) . . . .
Cu2 N4 C12 C7 48.2(3) . . . .
C12 N4 C13 N5 -155.2(2) . . . .
Cu2 N4 C13 N5 27.8(3) . . . .
C12 N4 C13 N6 24.8(3) . . . .
Cu2 N4 C13 N6 -152.13(19) . . . .
C16 N5 C13 N4 27.0(3) . . . .
C14 N5 C13 N4 170.0(2) . . . .
C16 N5 C13 N6 -153.1(2) . . . .
C14 N5 C13 N6 -10.1(3) . . . .
C17 N6 C13 N4 30.8(4) . . . .
C15 N6 C13 N4 170.8(2) . . . .
C17 N6 C13 N5 -149.1(2) . . . .
C15 N6 C13 N5 -9.2(3) . . . .
C13 N5 C14 C15 23.8(3) . . . .
C16 N5 C14 C15 168.4(2) . . . .
C13 N6 C15 C14 23.4(3) . . . .
C17 N6 C15 C14 167.0(2) . . . .
N5 C14 C15 N6 -27.4(2) . . . .
C22 N7 C19 C20 -30.9(2) . . . .
C18 N7 C19 C20 -170.4(2) . . . .
C29 C24 C25 C26 -1.8(3) . . . .
C23 C24 C25 C26 177.8(2) . . . .
C24 C25 C26 C27 -0.7(4) . . . .
C25 C26 C27 C28 2.4(4) . . . .
C26 C27 C28 C29 -1.5(4) . . . .
C27 C28 C29 C24 -1.1(3) . . . .
C27 C28 C29 N10 175.1(2) . . . .
C25 C24 C29 C28 2.7(3) . . . .
C23 C24 C29 C28 -176.9(2) . . . .
C25 C24 C29 N10 -173.4(2) . . . .
C23 C24 C29 N10 7.0(3) . . . .
C30 N10 C29 C28 49.1(3) . . . .
Cu1 N10 C29 C28 -131.17(19) . . . .
C30 N10 C29 C24 -134.7(2) . . . .
Cu1 N10 C29 C24 45.0(3) . . . .
C29 N10 C30 N11 -158.5(2) . . . .
Cu1 N10 C30 N11 21.9(3) . . . .
C29 N10 C30 N12 21.8(3) . . . .
Cu1 N10 C30 N12 -157.85(19) . . . .
C31 N11 C30 N10 20.3(4) . . . .
C32 N11 C30 N10 172.1(2) . . . .
C31 N11 C30 N12 -159.9(2) . . . .
C32 N11 C30 N12 -8.2(3) . . . .
C34 N12 C30 N10 28.0(4) . . . .
C33 N12 C30 N10 172.9(2) . . . .
C34 N12 C30 N11 -151.8(2) . . . .
C33 N12 C30 N11 -6.8(3) . . . .
C30 N11 C32 C33 18.7(3) . . . .
C31 N11 C32 C33 172.3(2) . . . .
C30 N12 C33 C32 18.0(3) . . . .
C34 N12 C33 C32 165.4(2) . . . .
N11 C32 C33 N12 -21.3(3) . . . .
O2 S1 C35 F1 60.7(2) . . . .
O1 S1 C35 F1 -59.8(2) . . . .
O3 S1 C35 F1 -179.16(19) . . . .
O2 S1 C35 F2 -59.8(2) . . . .
O1 S1 C35 F2 179.7(2) . . . .
O3 S1 C35 F2 60.4(2) . . . .
O2 S1 C35 F3 -179.50(18) . . . .
O1 S1 C35 F3 60.0(2) . . . .
O3 S1 C35 F3 -59.4(2) . . . .
O5 S2 C36 F4 -64.4(2) . . . .
O6 S2 C36 F4 174.7(2) . . . .
O4 S2 C36 F4 55.3(3) . . . .
O5 S2 C36 F6 54.7(2) . . . .
O6 S2 C36 F6 -66.2(2) . . . .
O4 S2 C36 F6 174.36(19) . . . .
O5 S2 C36 F5 173.9(2) . . . .
O6 S2 C36 F5 53.1(3) . . . .
O4 S2 C36 F5 -66.4(2) . . . .
C22 N9 C23 C24 -151.3(2) . . . .
Cu2 N9 C23 C24 33.7(2) . . . .
C25 C24 C23 N9 74.7(3) . . . .
C29 C24 C23 N9 -105.7(2) . . . .
C23 N9 C22 N8 -14.8(3) . . . .
Cu2 N9 C22 N8 159.34(17) . . . .
C23 N9 C22 N7 163.6(2) . . . .
Cu2 N9 C22 N7 -22.2(3) . . . .
C20 N8 C22 N9 178.8(2) . . . .
C21 N8 C22 N9 -45.4(3) . . . .
C20 N8 C22 N7 0.2(3) . . . .
C21 N8 C22 N7 136.0(2) . . . .
C18 N7 C22 N9 -21.6(3) . . . .
C19 N7 C22 N9 -158.6(2) . . . .
C18 N7 C22 N8 157.0(2) . . . .
C19 N7 C22 N8 20.0(2) . . . .
C22 N8 C20 C19 -19.4(3) . . . .
C21 N8 C20 C19 -158.0(2) . . . .
N7 C19 C20 N8 29.7(2) . . . .
